data_2101279
loop_
_publ_author_name
'Lou\"er, D.'
'Lou\"er, M.'
'Dzyabchenko, V. A.'
'Agafonov, V.'
'Ceolin, R.'

_publ_section_title
;
 Structure of a metastable phase of piracetami from X-ray powder
 diffraction using the atom--atom potential method
;
_journal_issue 2
_journal_name_full 'Acta Crystallographica Section B'
_journal_page_first 182
_journal_page_last 187
_journal_paper_doi 10.1107/S0108768194008840
_journal_volume 51
_journal_year 1995
_chemical_formula_sum 'C6 H10 N2 O2'
_chemical_formula_weight 142.2
_space_group_IT_number 14
_space_group_name_Hall '-P 2yn'
_space_group_name_H-M_alt 'P 1 21/n 1'
_symmetry_cell_setting monoclinic
_symmetry_space_group_name_Hall '-P 2yn'
_symmetry_space_group_name_H-M 'P 1 21/n 1'
_cell_angle_alpha 90
_cell_angle_beta 99.01(3)
_cell_angle_gamma 90
_cell_formula_units_Z 4
_cell_length_a 6.747(2)
_cell_length_b 13.418(3)
_cell_length_c 8.090(2)
_diffrn_radiation_type Cu
_diffrn_radiation_wavelength 1.540598
_exptl_crystal_density_diffrn 1.306
_cod_data_source_file ha0135.cif
_cod_database_code 2101279

loop_
_space_group_symop_id
_space_group_symop_operation_xyz
1 x,y,z
2 -x+1/2,y+1/2,-z+1/2
3 -x,-y,-z
4 x+1/2,-y+1/2,z+1/2

loop_
_atom_site_label
_atom_site_fract_x
_atom_site_fract_y
_atom_site_fract_z
C(1) .067(2) .4780(10) .237(2)
C(2) .271(2) .5130(10) .3250(10)
C(3) .413(2) .4470(10) .238(2)
C(4) .289(2) .3620(10) .1460(10)
C(5) -.090(2) .3430(10) .0680(10)
C(6) -.135(2) .2490(10) .1700(10)
N(1) .084(2) .3920(10) .1480(10)
N(2) -.2890(10) .2000(10) .1010(10)
O(1) -.1060(10) .5100(10) .2570(10)
O(2) -.0210(10) .2200(10) .2990(10)
H(21) .279 .585 .297
H(22) .271 .494 .446
H(31) .467 .492 .164
H(32) .513 .424 .333
H(41) .324 .362 .033
H(42) .337 .299 .212
H(51) -.220 .377 .028
H(52) -.053 .302 -.048
H(211) -.296 .201 -.040
H(221) -.273 .128 .144

loop_
_geom_angle_atom_site_label_1
_geom_angle_atom_site_label_2
_geom_angle_atom_site_label_3
_geom_angle
C(2) C(1) N(1) 111(2)
C(2) C(1) O(1) 128(3)
N(1) C(1) O(1) 120(2)
C(1) C(2) C(3) 101.0(10)
C(2) C(3) C(4) 108(2)
C(3) C(4) N(1) 103(2)
C(6) C(5) N(1) 110(2)
C(5) C(6) N(2) 113(2)
C(5) C(6) O(2) 123(2)
N(2) C(6) O(2) 124(2)
N(2) H(211) O(2) 122
N(2) H(221) O(1) 148

loop_
_geom_bond_atom_site_label_1
_geom_bond_atom_site_label_2
_geom_bond_distance
C(1) C(2) 1.52(2)
C(1) N(1) 1.37(2)
C(1) O(1) 1.27(2)
C(2) C(3) 1.55(2)
C(3) C(4) 1.54(2)
C(4) N(1) 1.45(2)
C(5) C(6) 1.57(2)
C(5) N(1) 1.41(2)
C(6) N(2) 1.28(2)
C(6) O(2) 1.250(10)
H(211) O(2) 2.12
H(221) O(1) 2.00
